data_7101920
loop_
_publ_author_name
'Zlatogorsky, Sergey'
'Ellis, David'
'Rosair, Georgina M'
'Welch, Alan J'

_publ_section_title
;
 Unexpectedly facile isomerisation of [7,10-Ph2-7,10-nido-C2B10H10]2-
 to [7,9-Ph2-7,9-nido-C2B10H10]2-.
;
_journal_issue 21
_journal_name_full 'Chemical communications (Cambridge, England)'
_journal_page_first 2178
_journal_page_last 2180
_journal_paper_doi 10.1039/b618556h
_journal_year 2007
_chemical_formula_moiety 'C19 H25 B10 Co'
_chemical_formula_sum 'C19 H25 B10 Co'
_chemical_formula_weight 420.42
_chemical_name_systematic
;
?
;
_space_group_IT_number 14
_symmetry_cell_setting monoclinic
_symmetry_space_group_name_Hall '-P 2yn'
_symmetry_space_group_name_H-M 'P 1 21/n 1'
_atom_sites_solution_hydrogens geom
_atom_sites_solution_primary direct
_atom_sites_solution_secondary difmap
_audit_creation_method SHELXL-97
_cell_angle_alpha 90.00
_cell_angle_beta 104.129(4)
_cell_angle_gamma 90.00
_cell_formula_units_Z 4
_cell_length_a 12.0447(8)
_cell_length_b 12.6676(8)
_cell_length_c 13.8241(8)
_cell_measurement_reflns_used 3493
_cell_measurement_temperature 100(2)
_cell_measurement_theta_max 26.67
_cell_measurement_theta_min 2.58
_cell_volume 2045.4(2)
_computing_cell_refinement 'Bruker SMART'
_computing_data_collection 'Bruker SMART'
_computing_data_reduction 'Bruker SAINT'
_computing_molecular_graphics 'Bruker SHELXTL'
_computing_publication_material 'Bruker SHELXTL'
_computing_structure_refinement 'SHELXL-97 (Sheldrick, 1997)'
_computing_structure_solution 'SHELXS-97 (Sheldrick, 1990)'
_diffrn_ambient_temperature 100(2)
_diffrn_measured_fraction_theta_full 1.000
_diffrn_measured_fraction_theta_max 0.994
_diffrn_measurement_device_type 'CCD area detector'
_diffrn_measurement_method 'phi and omega scans'
_diffrn_radiation_monochromator graphite
_diffrn_radiation_source 'fine-focus sealed tube'
_diffrn_radiation_type MoK\a
_diffrn_radiation_wavelength 0.71073
_diffrn_reflns_av_R_equivalents 0.0914
_diffrn_reflns_av_sigmaI/netI 0.1022
_diffrn_reflns_limit_h_max 17
_diffrn_reflns_limit_h_min -16
_diffrn_reflns_limit_k_max 18
_diffrn_reflns_limit_k_min -18
_diffrn_reflns_limit_l_max 19
_diffrn_reflns_limit_l_min -19
_diffrn_reflns_number 30880
_diffrn_reflns_theta_full 25.00
_diffrn_reflns_theta_max 30.73
_diffrn_reflns_theta_min 2.21
_exptl_absorpt_coefficient_mu 0.843
_exptl_absorpt_correction_T_max 0.904
_exptl_absorpt_correction_T_min 0.767
_exptl_absorpt_correction_type multi-scan
_exptl_absorpt_process_details 'SADABS (Bruker, 2002)'
_exptl_crystal_colour red
_exptl_crystal_density_diffrn 1.365
_exptl_crystal_density_method 'not measured'
_exptl_crystal_description plate
_exptl_crystal_F_000 864
_exptl_crystal_size_max 0.50
_exptl_crystal_size_mid 0.40
_exptl_crystal_size_min 0.12
_refine_diff_density_max 0.602
_refine_diff_density_min -0.594
_refine_diff_density_rms 0.089
_refine_ls_extinction_method none
_refine_ls_goodness_of_fit_ref 0.972
_refine_ls_hydrogen_treatment mixed
_refine_ls_matrix_type full
_refine_ls_number_parameters 301
_refine_ls_number_reflns 6327
_refine_ls_number_restraints 0
_refine_ls_restrained_S_all 0.972
_refine_ls_R_factor_all 0.1208
_refine_ls_R_factor_gt 0.0468
_refine_ls_shift/su_max 0.001
_refine_ls_shift/su_mean 0.000
_refine_ls_structure_factor_coef Fsqd
_refine_ls_weighting_details 'calc w=1/[\s^2^(Fo^2^)+(0.0574P)^2^+0.0000P] where P=(Fo^2^+2Fc^2^)/3'
_refine_ls_weighting_scheme calc
_refine_ls_wR_factor_gt 0.0985
_refine_ls_wR_factor_ref 0.1247
_reflns_number_gt 3493
_reflns_number_total 6327
_reflns_threshold_expression >2sigma(I)
_cod_data_source_file b618556h.txt
_cod_data_source_block 5x81308
_cod_depositor_comments
;
The following automatic conversions were performed:
'_symmetry_cell_setting' value 'Monoclinic' changed to 'monoclinic'
according to '/home/saulius/struct/CIF-dictionaries/cif_core.dic'
dictionary named 'cif_core.dic' version 2.4.1 from 2010-06-29.

Automatic conversion script
Id: cif_fix_enum 1527 2010-12-29 10:47:43Z saulius 
;
_cod_original_sg_symbol_H-M P2(1)/n
_cod_database_code 7101920

loop_
_symmetry_equiv_pos_as_xyz
'x, y, z'
'-x+1/2, y+1/2, -z+1/2'
'-x, -y, -z'
'x-1/2, -y-1/2, z-1/2'

loop_
_atom_site_label
_atom_site_type_symbol
_atom_site_fract_x
_atom_site_fract_y
_atom_site_fract_z
_atom_site_U_iso_or_equiv
_atom_site_adp_type
_atom_site_occupancy
_atom_site_symmetry_multiplicity
_atom_site_calc_flag
_atom_site_refinement_flags
Co4 Co 0.54600(3) 0.25061(3) 0.07990(2) 0.01500(10) Uani 1 1 d .
C1 C 0.6554(2) 0.2983(2) 0.21268(16) 0.0155(5) Uani 1 1 d .
B2 B 0.6290(3) 0.3965(2) 0.14426(19) 0.0164(6) Uani 1 1 d .
H2C H 0.588(2) 0.4644(19) 0.1671(18) 0.020 Uiso 1 1 d .
B3 B 0.7075(3) 0.1949(2) 0.1833(2) 0.0189(6) Uani 1 1 d .
H3C H 0.719(2) 0.135(2) 0.234(2) 0.023 Uiso 1 1 d .
B5 B 0.7872(3) 0.3376(2) 0.1874(2) 0.0185(6) Uani 1 1 d .
H5C H 0.845(2) 0.367(2) 0.2564(19) 0.022 Uiso 1 1 d .
B6 B 0.6046(3) 0.3823(2) 0.0113(2) 0.0152(6) Uani 1 1 d .
H6C H 0.548(2) 0.4339(19) -0.0286(18) 0.018 Uiso 1 1 d .
B7 B 0.6916(3) 0.1623(2) 0.0528(2) 0.0177(6) Uani 1 1 d .
H7C H 0.679(2) 0.082(2) 0.0317(18) 0.021 Uiso 1 1 d .
B8 B 0.8237(3) 0.2129(2) 0.1239(2) 0.0194(6) Uani 1 1 d .
H8C H 0.896(2) 0.168(2) 0.1585(19) 0.023 Uiso 1 1 d .
B9 B 0.7366(3) 0.4318(2) 0.0807(2) 0.0175(6) Uani 1 1 d .
H9C H 0.757(2) 0.516(2) 0.0774(18) 0.021 Uiso 1 1 d .
B10 B 0.6306(3) 0.2563(2) -0.03785(19) 0.0179(6) Uani 1 1 d .
H10C H 0.582(2) 0.2333(19) -0.113(2) 0.022 Uiso 1 1 d .
B11 B 0.8414(3) 0.3378(2) 0.0786(2) 0.0190(6) Uani 1 1 d .
H11C H 0.927(2) 0.372(2) 0.0801(18) 0.023 Uiso 1 1 d .
C12 C 0.7273(2) 0.35988(19) -0.02351(17) 0.0163(5) Uani 1 1 d .
B13 B 0.7812(3) 0.2340(2) -0.0045(2) 0.0201(7) Uani 1 1 d .
H13C H 0.825(2) 0.203(2) -0.0545(19) 0.024 Uiso 1 1 d .
C11 C 0.6352(2) 0.3072(2) 0.31540(17) 0.0170(5) Uani 1 1 d .
C12A C 0.6482(2) 0.4033(2) 0.36595(18) 0.0194(5) Uani 1 1 d .
H12A H 0.6685 0.4643 0.3342 0.023 Uiso 1 1 calc R
C13 C 0.6320(2) 0.4120(2) 0.46252(17) 0.0206(6) Uani 1 1 d .
H13 H 0.6398 0.4785 0.4953 0.025 Uiso 1 1 calc R
C14 C 0.6047(2) 0.3232(2) 0.50973(19) 0.0249(6) Uani 1 1 d .
H14 H 0.5941 0.3282 0.5754 0.030 Uiso 1 1 calc R
C15 C 0.5928(2) 0.2263(2) 0.4609(2) 0.0233(6) Uani 1 1 d .
H15 H 0.5748 0.1651 0.4937 0.028 Uiso 1 1 calc R
C16 C 0.6069(2) 0.2185(2) 0.36532(18) 0.0194(6) Uani 1 1 d .
H16 H 0.5974 0.1520 0.3326 0.023 Uiso 1 1 calc R
C41 C 0.3804(2) 0.3014(2) 0.0708(2) 0.0241(6) Uani 1 1 d .
H41 H 0.3563 0.3757 0.0795 0.029 Uiso 1 1 calc R
C42 C 0.4112(2) 0.2251(2) 0.1467(2) 0.0246(7) Uani 1 1 d .
H42 H 0.4137 0.2362 0.2188 0.030 Uiso 1 1 calc R
C43 C 0.4397(2) 0.1305(2) 0.1040(2) 0.0242(6) Uani 1 1 d .
H43 H 0.4645 0.0629 0.1402 0.029 Uiso 1 1 calc R
C44 C 0.4259(2) 0.1485(2) 0.0008(2) 0.0252(6) Uani 1 1 d .
H44 H 0.4380 0.0956 -0.0494 0.030 Uiso 1 1 calc R
C45 C 0.3895(2) 0.2548(2) -0.01922(19) 0.0245(6) Uani 1 1 d .
H45 H 0.3717 0.2899 -0.0861 0.029 Uiso 1 1 calc R
C121 C 0.7427(2) 0.41921(19) -0.11427(17) 0.0181(5) Uani 1 1 d .
C122 C 0.8484(2) 0.4618(2) -0.11768(19) 0.0239(6) Uani 1 1 d .
H122 H 0.9129 0.4505 -0.0634 0.029 Uiso 1 1 calc R
C123 C 0.8607(3) 0.5203(2) -0.19871(19) 0.0278(7) Uani 1 1 d .
H123 H 0.9335 0.5483 -0.1999 0.033 Uiso 1 1 calc R
C124 C 0.7681(3) 0.5385(2) -0.27782(19) 0.0284(7) Uani 1 1 d .
H124 H 0.7771 0.5786 -0.3335 0.034 Uiso 1 1 calc R
C125 C 0.6626(3) 0.4982(2) -0.27591(18) 0.0279(7) Uani 1 1 d .
H125 H 0.5982 0.5125 -0.3294 0.034 Uiso 1 1 calc R
C126 C 0.6498(2) 0.4367(2) -0.19597(18) 0.0242(6) Uani 1 1 d .
H126 H 0.5774 0.4063 -0.1968 0.029 Uiso 1 1 calc R

loop_
_atom_site_aniso_label
_atom_site_aniso_U_11
_atom_site_aniso_U_22
_atom_site_aniso_U_33
_atom_site_aniso_U_23
_atom_site_aniso_U_13
_atom_site_aniso_U_12
Co4 0.01466(17) 0.01479(16) 0.01407(14) -0.00156(14) 0.00064(11) -0.00093(15)
C1 0.0126(13) 0.0183(13) 0.0141(11) -0.0010(9) 0.0002(9) -0.0030(10)
B2 0.0178(16) 0.0173(15) 0.0120(12) -0.0029(10) -0.0001(11) -0.0004(12)
B3 0.0188(16) 0.0169(15) 0.0196(14) 0.0023(11) 0.0023(12) 0.0019(12)
B5 0.0209(16) 0.0156(14) 0.0171(13) 0.0007(11) 0.0011(12) -0.0028(12)
B6 0.0151(15) 0.0138(14) 0.0153(12) 0.0013(10) 0.0008(11) 0.0011(11)
B7 0.0202(16) 0.0146(14) 0.0184(13) -0.0023(11) 0.0046(11) 0.0009(12)
B8 0.0188(16) 0.0202(14) 0.0187(13) 0.0003(11) 0.0038(12) 0.0059(12)
B9 0.0213(16) 0.0151(14) 0.0149(12) -0.0013(10) 0.0020(11) -0.0007(12)
B10 0.0183(14) 0.0192(14) 0.0156(11) -0.0031(12) 0.0029(10) -0.0004(13)
B11 0.0181(16) 0.0222(16) 0.0154(13) -0.0010(11) 0.0016(11) -0.0011(12)
C12 0.0173(13) 0.0169(13) 0.0138(11) -0.0002(9) 0.0018(10) -0.0018(10)
B13 0.0199(16) 0.0205(18) 0.0189(13) -0.0037(11) 0.0030(11) 0.0020(12)
C11 0.0146(13) 0.0184(13) 0.0163(11) 0.0019(10) 0.0005(10) 0.0003(10)
C12A 0.0198(14) 0.0198(13) 0.0174(11) 0.0007(10) 0.0024(10) -0.0016(11)
C13 0.0205(14) 0.0267(15) 0.0148(11) -0.0032(10) 0.0044(10) -0.0036(11)
C14 0.0237(15) 0.0364(17) 0.0151(11) -0.0021(11) 0.0056(11) -0.0033(13)
C15 0.0212(15) 0.0256(16) 0.0235(12) 0.0064(10) 0.0064(11) -0.0030(11)
C16 0.0177(14) 0.0193(13) 0.0197(12) 0.0001(10) 0.0017(10) -0.0024(10)
C41 0.0124(14) 0.0268(15) 0.0308(14) -0.0056(12) 0.0009(11) -0.0009(11)
C42 0.0141(14) 0.0387(18) 0.0210(12) -0.0013(11) 0.0041(10) -0.0049(11)
C43 0.0204(15) 0.0234(15) 0.0281(14) 0.0011(11) 0.0043(12) -0.0075(11)
C44 0.0212(15) 0.0262(15) 0.0268(14) -0.0077(11) 0.0032(12) -0.0110(12)
C45 0.0136(13) 0.0343(15) 0.0213(11) 0.0024(12) -0.0040(9) -0.0039(13)
C121 0.0237(15) 0.0166(13) 0.0147(11) -0.0023(9) 0.0058(10) 0.0011(11)
C122 0.0230(15) 0.0256(15) 0.0209(12) -0.0006(11) 0.0008(11) -0.0025(12)
C123 0.0299(18) 0.0339(17) 0.0205(13) -0.0011(12) 0.0077(12) -0.0090(13)
C124 0.0386(19) 0.0313(16) 0.0174(12) 0.0060(11) 0.0112(12) 0.0019(13)
C125 0.0309(17) 0.0397(17) 0.0122(11) 0.0019(11) 0.0034(11) 0.0053(14)
C126 0.0218(15) 0.0319(16) 0.0188(12) -0.0021(11) 0.0051(11) 0.0010(12)

loop_
_atom_type_symbol
_atom_type_description
_atom_type_scat_dispersion_real
_atom_type_scat_dispersion_imag
_atom_type_scat_source
C C 0.0033 0.0016 'International Tables Vol C Tables 4.2.6.8 and 6.1.1.4'
H H 0.0000 0.0000 'International Tables Vol C Tables 4.2.6.8 and 6.1.1.4'
B B 0.0013 0.0007 'International Tables Vol C Tables 4.2.6.8 and 6.1.1.4'
Co Co 0.3494 0.9721 'International Tables Vol C Tables 4.2.6.8 and 6.1.1.4'

loop_
_geom_angle_atom_site_label_1
_geom_angle_atom_site_label_2
_geom_angle_atom_site_label_3
_geom_angle
C45 Co4 C44 40.71(11)
C45 Co4 C43 67.73(11)
C44 Co4 C43 40.22(10)
C45 Co4 C41 39.97(10)
C44 Co4 C41 67.62(11)
C43 Co4 C41 67.24(11)
C45 Co4 C1 150.49(11)
C44 Co4 C1 150.66(11)
C43 Co4 C1 110.90(10)
C41 Co4 C1 110.99(10)
C45 Co4 C42 67.01(11)
C44 Co4 C42 67.22(11)
C43 Co4 C42 39.90(10)
C41 Co4 C42 39.67(11)
C1 Co4 C42 92.78(10)
C45 Co4 B10 91.26(11)
C44 Co4 B10 91.18(11)
C43 Co4 B10 125.51(11)
C41 Co4 B10 125.38(11)
C1 Co4 B10 110.43(10)
C42 Co4 B10 156.80(11)
C45 Co4 B6 91.87(11)
C44 Co4 B6 121.76(11)
C43 Co4 B6 159.52(11)
C41 Co4 B6 98.57(11)
C1 Co4 B6 87.59(10)
C42 Co4 B6 134.51(11)
B10 Co4 B6 49.95(11)
C45 Co4 B2 120.44(11)
C44 Co4 B2 161.03(11)
C43 Co4 B2 142.83(11)
C41 Co4 B2 95.74(11)
C1 Co4 B2 42.56(10)
C42 Co4 B2 106.24(11)
B10 Co4 B2 91.49(11)
B6 Co4 B2 49.33(10)
C45 Co4 B7 123.04(11)
C44 Co4 B7 94.40(11)
C43 Co4 B7 101.83(12)
C41 Co4 B7 161.63(11)
C1 Co4 B7 86.44(10)
C42 Co4 B7 137.89(11)
B10 Co4 B7 47.99(11)
B6 Co4 B7 87.57(11)
B2 Co4 B7 101.32(11)
C45 Co4 B3 163.04(11)
C44 Co4 B3 122.35(11)
C43 Co4 B3 98.12(11)
C41 Co4 B3 144.51(11)
C1 Co4 B3 42.00(10)
C42 Co4 B3 108.62(11)
B10 Co4 B3 89.74(11)
B6 Co4 B3 101.67(11)
B2 Co4 B3 76.45(11)
B7 Co4 B3 48.54(11)
C11 C1 B2 117.4(2)
C11 C1 B3 118.7(2)
B2 C1 B3 123.8(2)
C11 C1 B5 121.56(19)
B2 C1 B5 73.44(18)
B3 C1 B5 75.37(18)
C11 C1 Co4 130.14(17)
B2 C1 Co4 72.61(13)
B3 C1 Co4 74.45(14)
B5 C1 Co4 108.22(14)
C1 B2 B9 115.8(2)
C1 B2 B6 120.2(2)
B9 B2 B6 58.70(16)
C1 B2 B5 58.57(16)
B9 B2 B5 59.21(16)
B6 B2 B5 100.01(19)
C1 B2 Co4 64.82(13)
B9 B2 Co4 109.00(16)
B6 B2 Co4 63.59(12)
B5 B2 Co4 96.55(15)
C1 B2 H2C 120.2(13)
B9 B2 H2C 112.5(13)
B6 B2 H2C 114.0(13)
B5 B2 H2C 133.2(14)
Co4 B2 H2C 126.7(13)
C1 B3 B8 115.0(2)
C1 B3 B7 120.1(2)
B8 B3 B7 58.69(17)
C1 B3 B5 57.42(16)
B8 B3 B5 59.22(16)
B7 B3 B5 99.40(19)
C1 B3 Co4 63.55(13)
B8 B3 Co4 108.70(16)
B7 B3 Co4 64.58(13)
B5 B3 Co4 93.90(14)
C1 B3 H3C 116.6(15)
B8 B3 H3C 114.7(15)
B7 B3 H3C 118.3(15)
B5 B3 H3C 131.3(15)
Co4 B3 H3C 128.7(15)
C1 B5 B11 134.1(2)
C1 B5 B9 101.44(19)
B11 B5 B9 56.76(16)
C1 B5 B8 100.11(18)
B11 B5 B8 55.92(17)
B9 B5 B8 103.39(18)
C1 B5 B2 48.00(14)
B11 B5 B2 105.52(18)
B9 B5 B2 54.94(15)
B8 B5 B2 118.80(18)
C1 B5 B3 47.21(14)
B11 B5 B3 104.20(19)
B9 B5 B3 118.73(19)
B8 B5 B3 54.17(15)
B2 B5 B3 85.09(17)
C1 B5 H5C 109.4(13)
B11 B5 H5C 116.5(13)
B9 B5 H5C 119.0(13)
B8 B5 H5C 120.4(13)
B2 B5 H5C 119.6(13)
B3 B5 H5C 121.0(13)
C12 B6 B9 58.51(16)
C12 B6 B10 59.67(16)
B9 B6 B10 107.8(2)
C12 B6 B2 111.9(2)
B9 B6 B2 60.44(16)
B10 B6 B2 118.4(2)
C12 B6 Co4 113.88(17)
B9 B6 Co4 113.01(16)
B10 B6 Co4 64.99(13)
B2 B6 Co4 67.08(13)
C12 B6 H6C 118.4(14)
B9 B6 H6C 117.9(15)
B10 B6 H6C 121.9(14)
B2 B6 H6C 114.6(14)
Co4 B6 H6C 120.1(14)
B13 B7 B10 61.23(17)
B13 B7 B8 59.48(17)
B10 B7 B8 108.2(2)
B13 B7 B3 114.0(2)
B10 B7 B3 118.6(2)
B8 B7 B3 60.28(16)
B13 B7 Co4 114.97(18)
B10 B7 Co4 64.03(13)
B8 B7 Co4 111.61(17)
B3 B7 Co4 66.89(13)
B13 B7 H7C 115.9(14)
B10 B7 H7C 116.7(14)
B8 B7 H7C 123.1(14)
B3 B7 H7C 117.8(13)
Co4 B7 H7C 118.3(14)
B11 B8 B13 61.54(16)
B11 B8 B7 107.6(2)
B13 B8 B7 59.37(17)
B11 B8 B3 117.2(2)
B13 B8 B3 114.6(2)
B7 B8 B3 61.02(17)
B11 B8 B5 58.25(16)
B13 B8 B5 107.3(2)
B7 B8 B5 106.1(2)
B3 B8 B5 66.62(17)
B11 B8 H8C 119.7(15)
B13 B8 H8C 123.3(14)
B7 B8 H8C 125.9(15)
B3 B8 H8C 112.0(14)
B5 B8 H8C 119.9(14)
C12 B9 B11 60.82(16)
C12 B9 B6 58.58(16)
B11 B9 B6 108.0(2)
C12 B9 B2 112.3(2)
B11 B9 B2 116.8(2)
B6 B9 B2 60.86(16)
C12 B9 B5 105.56(19)
B11 B9 B5 58.75(16)
B6 B9 B5 106.2(2)
B2 B9 B5 65.85(16)
C12 B9 H9C 117.3(13)
B11 B9 H9C 119.7(14)
B6 B9 H9C 120.2(13)
B2 B9 H9C 117.2(13)
B5 B9 H9C 128.1(13)
C12 B10 B7 106.26(19)
C12 B10 B13 58.47(15)
B7 B10 B13 59.05(17)
C12 B10 B6 57.11(16)
B7 B10 B6 114.56(19)
B13 B10 B6 107.7(2)
C12 B10 Co4 111.90(16)
B7 B10 Co4 67.98(14)
B13 B10 Co4 116.47(17)
B6 B10 Co4 65.06(13)
C12 B10 H10C 119.8(14)
B7 B10 H10C 121.8(13)
B13 B10 H10C 118.3(15)
B6 B10 H10C 119.5(14)
Co4 B10 H10C 118.1(14)
B8 B11 C12 107.3(2)
B8 B11 B9 117.7(2)
C12 B11 B9 57.97(15)
B8 B11 B13 59.51(16)
C12 B11 B13 58.46(15)
B9 B11 B13 109.4(2)
B8 B11 B5 65.83(18)
C12 B11 B5 107.8(2)
B9 B11 B5 64.49(17)
B13 B11 B5 111.6(2)
B8 B11 H11C 122.6(13)
C12 B11 H11C 120.1(13)
B9 B11 H11C 114.3(13)
B13 B11 H11C 121.7(13)
B5 B11 H11C 121.0(13)
C121 C12 B9 116.4(2)
C121 C12 B6 116.5(2)
B9 C12 B6 62.91(16)
C121 C12 B13 118.0(2)
B9 C12 B13 115.34(19)
B6 C12 B13 116.0(2)
C121 C12 B10 119.77(19)
B9 C12 B10 114.2(2)
B6 C12 B10 63.21(16)
B13 C12 B10 62.14(17)
C121 C12 B11 121.4(2)
B9 C12 B11 61.21(16)
B6 C12 B11 111.77(18)
B13 C12 B11 62.05(16)
B10 C12 B11 110.33(19)
C12 B13 B7 107.5(2)
C12 B13 B8 107.7(2)
B7 B13 B8 61.15(17)
C12 B13 B11 59.49(15)
B7 B13 B11 107.0(2)
B8 B13 B11 58.95(17)
C12 B13 B10 59.39(16)
B7 B13 B10 59.72(17)
B8 B13 B10 108.4(2)
B11 B13 B10 106.2(2)
C12 B13 H13C 118.7(15)
B7 B13 H13C 125.1(15)
B8 B13 H13C 123.2(15)
B11 B13 H13C 120.9(15)
B10 B13 H13C 122.3(15)
C12A C11 C16 117.7(2)
C12A C11 C1 121.0(2)
C16 C11 C1 121.3(2)
C11 C12A C13 121.4(2)
C11 C12A H12A 119.3
C13 C12A H12A 119.3
C14 C13 C12A 119.5(2)
C14 C13 H13 120.3
C12A C13 H13 120.3
C13 C14 C15 119.9(2)
C13 C14 H14 120.1
C15 C14 H14 120.1
C16 C15 C14 120.5(2)
C16 C15 H15 119.8
C14 C15 H15 119.8
C15 C16 C11 121.1(2)
C15 C16 H16 119.5
C11 C16 H16 119.5
C45 C41 C42 107.9(3)
C45 C41 Co4 68.94(15)
C42 C41 Co4 70.52(16)
C45 C41 H41 126.0
C42 C41 H41 126.0
Co4 C41 H41 126.0
C41 C42 C43 108.5(2)
C41 C42 Co4 69.82(15)
C43 C42 Co4 69.56(15)
C41 C42 H42 125.8
C43 C42 H42 125.8
Co4 C42 H42 125.8
C44 C43 C42 107.7(2)
C44 C43 Co4 69.14(15)
C42 C43 Co4 70.54(15)
C44 C43 H43 126.2
C42 C43 H43 126.2
Co4 C43 H43 126.2
C43 C44 C45 107.7(2)
C43 C44 Co4 70.65(15)
C45 C44 Co4 69.48(14)
C43 C44 H44 126.2
C45 C44 H44 126.2
Co4 C44 H44 126.2
C41 C45 C44 108.2(2)
C41 C45 Co4 71.09(14)
C44 C45 Co4 69.81(14)
C41 C45 H45 125.9
C44 C45 H45 125.9
Co4 C45 H45 125.9
C122 C121 C126 117.9(2)
C122 C121 C12 121.2(2)
C126 C121 C12 120.8(2)
C123 C122 C121 121.0(2)
C123 C122 H122 119.5
C121 C122 H122 119.5
C124 C123 C122 120.5(3)
C124 C123 H123 119.7
C122 C123 H123 119.7
C125 C124 C123 119.7(2)
C125 C124 H124 120.2
C123 C124 H124 120.2
C124 C125 C126 120.3(2)
C124 C125 H125 119.8
C126 C125 H125 119.8
C125 C126 C121 120.5(3)
C125 C126 H126 119.8
C121 C126 H126 119.8

loop_
_geom_bond_atom_site_label_1
_geom_bond_atom_site_label_2
_geom_bond_distance
Co4 C45 2.042(2)
Co4 C44 2.047(2)
Co4 C43 2.067(3)
Co4 C41 2.070(3)
Co4 C1 2.071(2)
Co4 C42 2.080(3)
Co4 B10 2.122(3)
Co4 B6 2.124(3)
Co4 B2 2.184(3)
Co4 B7 2.188(3)
Co4 B3 2.229(3)
C1 C11 1.502(3)
C1 B2 1.548(4)
C1 B3 1.548(4)
C1 B5 1.777(4)
B2 B9 1.791(4)
B2 B6 1.798(4)
B2 B5 1.997(4)
B2 H2C 1.08(2)
B3 B8 1.803(4)
B3 B7 1.816(4)
B3 B5 2.041(4)
B3 H3C 1.02(3)
B5 B11 1.781(4)
B5 B9 1.880(4)
B5 B8 1.910(4)
B5 H5C 1.10(3)
B6 C12 1.686(4)
B6 B9 1.759(4)
B6 B10 1.793(4)
B6 H6C 1.01(2)
B7 B13 1.742(4)
B7 B10 1.754(4)
B7 B8 1.773(4)
B7 H7C 1.05(3)
B8 B11 1.734(4)
B8 B13 1.744(4)
B8 H8C 1.06(3)
B9 C12 1.685(4)
B9 B11 1.742(4)
B9 H9C 1.09(3)
B10 C12 1.733(4)
B10 B13 1.781(4)
B10 H10C 1.09(3)
B11 C12 1.735(4)
B11 B13 1.779(4)
B11 H11C 1.11(3)
C12 C121 1.513(3)
C12 B13 1.717(4)
B13 H13C 1.04(3)
C11 C12A 1.394(3)
C11 C16 1.403(4)
C12A C13 1.400(3)
C12A H12A 0.9500
C13 C14 1.380(4)
C13 H13 0.9500
C14 C15 1.392(4)
C14 H14 0.9500
C15 C16 1.376(4)
C15 H15 0.9500
C16 H16 0.9500
C41 C45 1.406(4)
C41 C42 1.408(4)
C41 H41 1.0000
C42 C43 1.415(4)
C42 H42 1.0000
C43 C44 1.414(4)
C43 H43 1.0000
C44 C45 1.422(4)
C44 H44 1.0000
C45 H45 1.0000
C121 C122 1.394(4)
C121 C126 1.400(3)
C122 C123 1.381(4)
C122 H122 0.9500
C123 C124 1.377(4)
C123 H123 0.9500
C124 C125 1.375(4)
C124 H124 0.9500
C125 C126 1.392(4)
C125 H125 0.9500
C126 H126 0.9500
